data_4515244
loop_
_publ_author_name
'Li, Cheng-Peng'
'Zhou, Hang'
'Wang, Jia-Jun'
'Liu, Bo-Lan'
'Wang, Si'
'Yang, Xi'
'Wang, Zhong-Liang'
'Liu, Chun-Sen'
'Du, Miao'
'Zhou, Wuzong'

_publ_section_title
;
 Mechanism-Property Correlation in Coordination Polymer Crystals towards
 Design of Superior Sorbent.
;
_journal_name_full 'ACS applied materials &amp; interfaces'
_journal_paper_doi 10.1021/acsami.9b16386
_journal_year 2019
_chemical_formula_sum 'C17 H14 Ag Cr N6 O4.5'
_chemical_formula_weight 534.21
_space_group_IT_number 14
_space_group_name_Hall '-P 2yn'
_space_group_name_H-M_alt 'P 1 21/n 1'
_symmetry_cell_setting monoclinic
_symmetry_space_group_name_H-M 'P 1 21/n 1'
_atom_sites_solution_hydrogens geom
_atom_sites_solution_primary direct
_atom_sites_solution_secondary difmap
_audit_creation_method SHELXL-97
_cell_angle_alpha 90.00
_cell_angle_beta 106.674(14)
_cell_angle_gamma 90.00
_cell_formula_units_Z 4
_cell_length_a 9.6747(12)
_cell_length_b 14.9827(18)
_cell_length_c 14.770(2)
_cell_measurement_reflns_used 2522
_cell_measurement_temperature 293(2)
_cell_measurement_theta_max 26.3970
_cell_measurement_theta_min 3.5440
_cell_volume 2050.9(5)
_computing_cell_refinement 'Bruker FRAMBO'
_computing_data_collection 'Bruker FRAMBO'
_computing_data_reduction 'Bruker SAINT'
_computing_molecular_graphics 'Bruker SHELXTL'
_computing_publication_material 'Bruker SHELXTL'
_computing_structure_refinement 'SHELXL-97 (Sheldrick, 1997)'
_computing_structure_solution 'SHELXS-97 (Sheldrick, 1990)'
_diffrn_ambient_temperature 293(2)
_diffrn_measured_fraction_theta_full 0.997
_diffrn_measured_fraction_theta_max 0.997
_diffrn_measurement_device_type 'multiwire proportional'
_diffrn_measurement_method 'phi and omega scans'
_diffrn_radiation_monochromator graphite
_diffrn_radiation_source 'fine-focus sealed tube'
_diffrn_radiation_type MoK\a
_diffrn_radiation_wavelength 0.71073
_diffrn_reflns_av_R_equivalents 0.0286
_diffrn_reflns_av_sigmaI/netI 0.0417
_diffrn_reflns_limit_h_max 10
_diffrn_reflns_limit_h_min -11
_diffrn_reflns_limit_k_max 17
_diffrn_reflns_limit_k_min -17
_diffrn_reflns_limit_l_max 17
_diffrn_reflns_limit_l_min -17
_diffrn_reflns_number 8222
_diffrn_reflns_theta_full 25.03
_diffrn_reflns_theta_max 25.03
_diffrn_reflns_theta_min 3.08
_exptl_absorpt_coefficient_mu 1.523
_exptl_absorpt_correction_T_max 1.00000
_exptl_absorpt_correction_T_min 0.90386
_exptl_absorpt_correction_type multi-scan
_exptl_absorpt_process_details sadabs
_exptl_crystal_colour orange
_exptl_crystal_density_diffrn 1.730
_exptl_crystal_density_meas ?
_exptl_crystal_density_method 'not measured'
_exptl_crystal_description block
_exptl_crystal_F_000 1060
_exptl_crystal_size_max 0.30
_exptl_crystal_size_mid 0.20
_exptl_crystal_size_min 0.15
_refine_diff_density_max 1.500
_refine_diff_density_min -1.139
_refine_diff_density_rms 0.178
_refine_ls_extinction_method none
_refine_ls_goodness_of_fit_ref 1.190
_refine_ls_hydrogen_treatment constr
_refine_ls_matrix_type full
_refine_ls_number_parameters 290
_refine_ls_number_reflns 3615
_refine_ls_number_restraints 30
_refine_ls_restrained_S_all 1.188
_refine_ls_R_factor_all 0.1050
_refine_ls_R_factor_gt 0.0908
_refine_ls_shift/su_max 0.001
_refine_ls_shift/su_mean 0.000
_refine_ls_structure_factor_coef Fsqd
_refine_ls_weighting_details 'calc w=1/[\s^2^(Fo^2^)+(0.0192P)^2^+50.1085P] where P=(Fo^2^+2Fc^2^)/3'
_refine_ls_weighting_scheme calc
_refine_ls_wR_factor_gt 0.2127
_refine_ls_wR_factor_ref 0.2190
_reflns_number_gt 2997
_reflns_number_total 3615
_reflns_threshold_expression >2sigma(I)
_cod_data_source_file am9b16386_si_002.cif
_cod_data_source_block 244_Cr2O7
_cod_depositor_comments
;
The following automatic conversions were performed:

data item '_symmetry_cell_setting' value 'Monoclinic' was changed to
'monoclinic' in accordance with the
/home/data/users/saulius/crontab/automatic-downloads/rss-feeds/ACS/lib/dictionaries/cif_core.dic
dictionary named 'cif_core.dic' version 2.4.2 last updated on
2011-04-26.

data item '_exptl_crystal_density_meas' value 'none' was changed to
'?' -- the value is perceived as not measured.

Automatic conversion script
Id: cif_fix_values 6909 2019-04-08 15:41:33Z antanas 
;
_cod_original_sg_symbol_H-M P2(1)/n
_cod_original_formula_sum 'C17 H14 Ag Cr N6 O4.50'
_cod_database_code 4515244

loop_
_symmetry_equiv_pos_as_xyz
'x, y, z'
'-x+1/2, y+1/2, -z+1/2'
'-x, -y, -z'
'x-1/2, -y-1/2, z-1/2'

loop_
_atom_site_label
_atom_site_type_symbol
_atom_site_fract_x
_atom_site_fract_y
_atom_site_fract_z
_atom_site_U_iso_or_equiv
_atom_site_adp_type
_atom_site_occupancy
_atom_site_symmetry_multiplicity
_atom_site_calc_flag
_atom_site_refinement_flags
_atom_site_disorder_assembly
_atom_site_disorder_group
Ag1 Ag 0.43546(10) 1.06791(7) 0.05045(7) 0.0374(3) Uani 1 1 d . . .
N1 N 0.3520(9) 0.8958(7) 0.1535(8) 0.039(2) Uani 1 1 d . . .
N2 N 0.4642(10) 0.9328(7) 0.1308(7) 0.037(2) Uani 1 1 d . . .
N3 N 0.5500(10) 0.8228(7) 0.2258(7) 0.037(2) Uani 1 1 d . . .
N4 N 0.7473(10) 0.9215(8) 0.0856(6) 0.039(2) Uani 1 1 d . . .
N5 N 0.8483(12) 0.6345(8) 0.3782(8) 0.051(3) Uani 1 1 d . . .
N6 N 0.1862(13) 0.6545(8) 0.3556(8) 0.051(3) Uani 1 1 d . . .
C1 C 0.5805(12) 0.8910(8) 0.1744(8) 0.032(2) Uani 1 1 d . . .
C2 C 0.7297(12) 0.9116(8) 0.1713(8) 0.035(3) Uani 1 1 d . . .
C3 C 0.8810(14) 0.9415(12) 0.0816(11) 0.064(4) Uani 1 1 d . . .
H3 H 0.8960 0.9502 0.0228 0.076 Uiso 1 1 calc R . .
C4 C 0.9959(15) 0.9494(14) 0.1612(12) 0.080(6) Uani 1 1 d . . .
H4 H 1.0878 0.9600 0.1555 0.096 Uiso 1 1 calc R . .
C5 C 0.9763(16) 0.9420(14) 0.2470(11) 0.075(5) Uani 1 1 d . . .
H5 H 1.0527 0.9518 0.3010 0.089 Uiso 1 1 calc R . .
C6 C 0.8408(14) 0.9194(11) 0.2547(10) 0.058(4) Uani 1 1 d . . .
H6 H 0.8251 0.9099 0.3132 0.069 Uiso 1 1 calc R . .
C7 C 0.6473(13) 0.7565(9) 0.2803(9) 0.044(3) Uani 1 1 d . . .
C8 C 0.7144(14) 0.6980(9) 0.2315(10) 0.051(3) Uani 1 1 d . . .
H8 H 0.6919 0.6981 0.1659 0.061 Uiso 1 1 calc R . .
C9 C 0.8133(15) 0.6415(10) 0.2852(11) 0.057(4) Uani 1 1 d . . .
H9 H 0.8612 0.6042 0.2538 0.068 Uiso 1 1 calc R . .
C10 C 0.7757(17) 0.6896(11) 0.4214(10) 0.062(4) Uani 1 1 d . . .
H10 H 0.7944 0.6842 0.4865 0.074 Uiso 1 1 calc R . .
C11 C 0.6775(15) 0.7524(10) 0.3770(9) 0.053(4) Uani 1 1 d . . .
H11 H 0.6334 0.7902 0.4103 0.064 Uiso 1 1 calc R . .
C12 C 0.4025(12) 0.8282(8) 0.2144(8) 0.035(3) Uani 1 1 d . . .
C13 C 0.3229(12) 0.7686(9) 0.2591(8) 0.038(3) Uani 1 1 d . . .
C14 C 0.3003(19) 0.7938(11) 0.3417(11) 0.069(5) Uani 1 1 d . . .
H14 H 0.3289 0.8500 0.3667 0.083 Uiso 1 1 calc R . .
C15 C 0.2335(19) 0.7346(11) 0.3890(11) 0.071(5) Uani 1 1 d . . .
H15 H 0.2216 0.7521 0.4468 0.085 Uiso 1 1 calc R . .
C16 C 0.2054(17) 0.6331(10) 0.2714(10) 0.058(4) Uani 1 1 d . . .
H16 H 0.1708 0.5782 0.2451 0.069 Uiso 1 1 calc R . .
C17 C 0.2724(17) 0.6868(9) 0.2221(10) 0.053(4) Uani 1 1 d . . .
H17 H 0.2836 0.6683 0.1645 0.063 Uiso 1 1 calc R . .
Cr1 Cr 0.6320(5) 1.0122(3) 0.4561(3) 0.1117(14) Uani 1 1 d . . .
O1 O 0.593(2) 0.9747(12) 0.3544(10) 0.137(7) Uani 1 1 d . A .
O4 O 0.517(4) 0.956(2) 0.500(3) 0.134(12) Uani 0.50 1 d PU . .
O2A O 0.585(6) 1.123(3) 0.423(4) 0.15(2) Uani 0.40(4) 1 d PU A 2
O3A O 0.762(6) 1.013(4) 0.535(4) 0.16(2) Uani 0.40(4) 1 d PU A 2
O1W O 1.007(3) 1.1398(19) 0.4812(18) 0.235(13) Uani 1 1 d . . .
H1WA H 0.9188 1.1238 0.4696 0.353 Uiso 1 1 d R . .
H1WB H 1.0592 1.0939 0.4837 0.353 Uiso 1 1 d R . .
O2 O 0.745(4) 1.098(3) 0.451(3) 0.165(19) Uani 0.60(4) 1 d PU A 1
O3 O 0.764(6) 0.925(4) 0.525(4) 0.24(3) Uani 0.60(4) 1 d PU A 1

loop_
_atom_site_aniso_label
_atom_site_aniso_U_11
_atom_site_aniso_U_22
_atom_site_aniso_U_33
_atom_site_aniso_U_23
_atom_site_aniso_U_13
_atom_site_aniso_U_12
Ag1 0.0390(5) 0.0395(5) 0.0365(5) -0.0041(4) 0.0151(4) 0.0033(4)
N1 0.022(4) 0.048(6) 0.060(7) 0.001(5) 0.031(5) 0.006(4)
N2 0.033(5) 0.041(6) 0.042(5) 0.018(5) 0.016(4) -0.005(5)
N3 0.036(5) 0.042(6) 0.039(5) 0.014(5) 0.020(4) 0.009(5)
N4 0.031(5) 0.059(7) 0.029(5) 0.002(5) 0.014(4) -0.009(5)
N5 0.047(6) 0.056(7) 0.052(7) 0.013(6) 0.015(5) 0.010(6)
N6 0.057(7) 0.052(7) 0.051(7) 0.003(6) 0.026(6) -0.010(6)
C1 0.034(6) 0.038(6) 0.027(6) 0.009(5) 0.014(5) 0.002(5)
C2 0.033(6) 0.041(7) 0.034(6) 0.009(5) 0.011(5) -0.003(5)
C3 0.041(7) 0.102(13) 0.053(8) -0.004(9) 0.022(7) -0.009(9)
C4 0.031(7) 0.130(17) 0.081(12) 0.014(12) 0.019(8) -0.013(9)
C5 0.042(8) 0.119(15) 0.052(9) 0.009(10) -0.004(7) -0.019(9)
C6 0.040(7) 0.086(12) 0.039(7) 0.008(8) -0.002(6) -0.007(8)
C7 0.040(7) 0.051(8) 0.041(7) 0.023(6) 0.015(6) 0.006(6)
C8 0.054(8) 0.048(8) 0.051(8) 0.019(7) 0.016(7) 0.025(7)
C9 0.053(8) 0.061(9) 0.058(9) 0.014(8) 0.017(7) 0.019(7)
C10 0.074(10) 0.075(11) 0.039(8) 0.018(8) 0.021(7) 0.026(9)
C11 0.058(8) 0.062(9) 0.044(8) 0.017(7) 0.022(7) 0.024(7)
C12 0.032(6) 0.035(6) 0.039(6) 0.003(5) 0.013(5) -0.003(5)
C13 0.035(6) 0.046(7) 0.035(6) 0.014(6) 0.013(5) 0.005(6)
C14 0.100(13) 0.058(9) 0.067(10) -0.016(8) 0.052(10) -0.036(9)
C15 0.112(14) 0.070(11) 0.050(9) -0.022(8) 0.055(9) -0.048(10)
C16 0.085(11) 0.043(8) 0.055(9) -0.007(7) 0.037(8) -0.026(8)
C17 0.086(10) 0.038(7) 0.044(8) -0.002(6) 0.035(7) -0.016(7)
Cr1 0.139(3) 0.138(4) 0.072(2) -0.027(2) 0.053(2) -0.039(3)
O1 0.204(19) 0.151(16) 0.070(9) -0.030(10) 0.060(11) -0.002(14)
O4 0.148(14) 0.147(16) 0.126(14) 0.004(10) 0.071(10) -0.001(10)
O2A 0.15(3) 0.14(2) 0.15(2) 0.001(10) 0.039(12) -0.003(10)
O3A 0.15(3) 0.16(3) 0.15(3) 0.000(10) 0.026(12) -0.004(10)
O1W 0.21(2) 0.23(3) 0.20(2) 0.04(2) -0.047(19) -0.07(2)
O2 0.17(2) 0.16(2) 0.17(2) -0.002(10) 0.050(11) -0.010(10)
O3 0.24(3) 0.23(3) 0.24(3) -0.002(10) 0.058(12) 0.008(10)

loop_
_atom_type_symbol
_atom_type_description
_atom_type_scat_dispersion_real
_atom_type_scat_dispersion_imag
_atom_type_scat_source
C C 0.0033 0.0016 'International Tables Vol C Tables 4.2.6.8 and 6.1.1.4'
H H 0.0000 0.0000 'International Tables Vol C Tables 4.2.6.8 and 6.1.1.4'
Ag Ag -0.8971 1.1015 'International Tables Vol C Tables 4.2.6.8 and 6.1.1.4'
Cr Cr 0.3209 0.6236 'International Tables Vol C Tables 4.2.6.8 and 6.1.1.4'
N N 0.0061 0.0033 'International Tables Vol C Tables 4.2.6.8 and 6.1.1.4'
O O 0.0106 0.0060 'International Tables Vol C Tables 4.2.6.8 and 6.1.1.4'

loop_
_geom_angle_atom_site_label_1
_geom_angle_atom_site_label_2
_geom_angle_atom_site_label_3
_geom_angle
_geom_angle_site_symmetry_1
_geom_angle_site_symmetry_3
N4 Ag1 N5 139.1(4) 3_675 2_655
N4 Ag1 N2 117.5(4) 3_675 .
N5 Ag1 N2 100.7(4) 2_655 .
N4 Ag1 N6 94.9(4) 3_675 2
N5 Ag1 N6 91.9(4) 2_655 2
N2 Ag1 N6 100.3(4) . 2
N4 Ag1 Ag1 86.4(3) 3_675 3_675
N5 Ag1 Ag1 93.9(3) 2_655 3_675
N2 Ag1 Ag1 69.9(3) . 3_675
N6 Ag1 Ag1 169.4(3) 2 3_675
N2 N1 C12 108.2(9) . .
C1 N2 N1 109.1(9) . .
C1 N2 Ag1 129.7(8) . .
N1 N2 Ag1 120.0(7) . .
C1 N3 C12 105.6(9) . .
C1 N3 C7 128.2(10) . .
C12 N3 C7 126.2(10) . .
C2 N4 C3 116.9(11) . .
C2 N4 Ag1 124.7(7) . 3_675
C3 N4 Ag1 117.4(8) . 3_675
C9 N5 C10 115.3(12) . .
C9 N5 Ag1 116.2(9) . 2_645
C10 N5 Ag1 125.3(9) . 2_645
C15 N6 C16 115.7(11) . .
C15 N6 Ag1 116.1(9) . 2_545
C16 N6 Ag1 128.1(9) . 2_545
N2 C1 N3 110.3(10) . .
N2 C1 C2 126.8(10) . .
N3 C1 C2 122.8(10) . .
N4 C2 C6 123.9(11) . .
N4 C2 C1 116.2(10) . .
C6 C2 C1 120.0(11) . .
N4 C3 C4 122.3(13) . .
N4 C3 H3 118.8 . .
C4 C3 H3 118.8 . .
C5 C4 C3 120.3(14) . .
C5 C4 H4 119.9 . .
C3 C4 H4 119.9 . .
C4 C5 C6 119.4(14) . .
C4 C5 H5 120.3 . .
C6 C5 H5 120.3 . .
C2 C6 C5 117.1(13) . .
C2 C6 H6 121.4 . .
C5 C6 H6 121.4 . .
C11 C7 C8 120.8(12) . .
C11 C7 N3 121.3(12) . .
C8 C7 N3 117.8(11) . .
C9 C8 C7 116.4(13) . .
C9 C8 H8 121.8 . .
C7 C8 H8 121.8 . .
N5 C9 C8 125.9(14) . .
N5 C9 H9 117.0 . .
C8 C9 H9 117.0 . .
N5 C10 C11 125.3(13) . .
N5 C10 H10 117.4 . .
C11 C10 H10 117.4 . .
C10 C11 C7 116.2(13) . .
C10 C11 H11 121.9 . .
C7 C11 H11 121.9 . .
N1 C12 N3 106.7(9) . .
N1 C12 C13 128.7(10) . .
N3 C12 C13 124.5(11) . .
C14 C13 C17 118.5(12) . .
C14 C13 C12 118.7(12) . .
C17 C13 C12 122.8(11) . .
C13 C14 C15 119.4(14) . .
C13 C14 H14 120.3 . .
C15 C14 H14 120.3 . .
N6 C15 C14 123.1(13) . .
N6 C15 H15 118.4 . .
C14 C15 H15 118.4 . .
N6 C16 C17 124.3(13) . .
N6 C16 H16 117.8 . .
C17 C16 H16 117.8 . .
C16 C17 C13 118.8(12) . .
C16 C17 H17 120.6 . .
C13 C17 H17 120.6 . .
O3A Cr1 O1 134(3) . .
O3A Cr1 O4 102(3) . .
O1 Cr1 O4 101.0(16) . .
O3A Cr1 O2 67(2) . .
O1 Cr1 O2 102.5(15) . .
O4 Cr1 O2 154.8(18) . .
O3A Cr1 O2A 108(3) . .
O1 Cr1 O2A 95.6(18) . .
O4 Cr1 O2A 116(2) . .
O2 Cr1 O2A 52.5(18) . .
O3A Cr1 O4 108(3) . 3_676
O1 Cr1 O4 116.5(16) . 3_676
O4 Cr1 O4 46(2) . 3_676
O2 Cr1 O4 113.6(18) . 3_676
O2A Cr1 O4 71(2) . 3_676
O3A Cr1 O3 44(2) . .
O1 Cr1 O3 102.2(19) . .
O4 Cr1 O3 82(2) . .
O2 Cr1 O3 102(2) . .
O2A Cr1 O3 152(2) . .
O4 Cr1 O3 118(2) 3_676 .
Cr1 O4 Cr1 134(2) . 3_676
H1WA O1W H1WB 109.5 . .

loop_
_geom_bond_atom_site_label_1
_geom_bond_atom_site_label_2
_geom_bond_distance
_geom_bond_site_symmetry_2
Ag1 N4 2.270(9) 3_675
Ag1 N5 2.284(11) 2_655
Ag1 N2 2.323(10) .
Ag1 N6 2.436(11) 2
Ag1 Ag1 2.9981(18) 3_675
N1 N2 1.344(12) .
N1 C12 1.350(15) .
N2 C1 1.286(14) .
N3 C1 1.356(14) .
N3 C12 1.391(14) .
N3 C7 1.444(15) .
N4 C2 1.332(14) .
N4 C3 1.345(16) .
N4 Ag1 2.270(9) 3_675
N5 C9 1.322(18) .
N5 C10 1.357(18) .
N5 Ag1 2.284(11) 2_645
N6 C15 1.328(18) .
N6 C16 1.348(17) .
N6 Ag1 2.436(11) 2_545
C1 C2 1.491(15) .
C2 C6 1.388(17) .
C3 C4 1.37(2) .
C3 H3 0.9300 .
C4 C5 1.34(2) .
C4 H4 0.9300 .
C5 C6 1.39(2) .
C5 H5 0.9300 .
C6 H6 0.9300 .
C7 C11 1.375(18) .
C7 C8 1.406(18) .
C8 C9 1.351(18) .
C8 H8 0.9300 .
C9 H9 0.9300 .
C10 C11 1.363(19) .
C10 H10 0.9300 .
C11 H11 0.9300 .
C12 C13 1.456(16) .
C13 C14 1.354(18) .
C13 C17 1.372(18) .
C14 C15 1.397(19) .
C14 H14 0.9300 .
C15 H15 0.9300 .
C16 C17 1.367(18) .
C16 H16 0.9300 .
C17 H17 0.9300 .
Cr1 O3A 1.46(5) .
Cr1 O1 1.546(14) .
Cr1 O4 1.67(4) .
Cr1 O2 1.71(4) .
Cr1 O2A 1.75(5) .
Cr1 O4 1.80(4) 3_676
Cr1 O3 1.90(6) .
O4 Cr1 1.80(4) 3_676
O1W H1WA 0.8501 .
O1W H1WB 0.8499 .

loop_
_geom_torsion_atom_site_label_1
_geom_torsion_atom_site_label_2
_geom_torsion_atom_site_label_3
_geom_torsion_atom_site_label_4
_geom_torsion
_geom_torsion_site_symmetry_1
_geom_torsion_site_symmetry_4
C12 N1 N2 C1 0.3(14) . .
C12 N1 N2 Ag1 -168.4(8) . .
N4 Ag1 N2 C1 140.8(10) 3_675 .
N5 Ag1 N2 C1 -24.1(11) 2_655 .
N6 Ag1 N2 C1 -118.0(11) 2 .
Ag1 Ag1 N2 C1 66.2(10) 3_675 .
N4 Ag1 N2 N1 -53.1(10) 3_675 .
N5 Ag1 N2 N1 142.0(9) 2_655 .
N6 Ag1 N2 N1 48.1(9) 2 .
Ag1 Ag1 N2 N1 -127.7(9) 3_675 .
N1 N2 C1 N3 1.8(14) . .
Ag1 N2 C1 N3 169.0(8) . .
N1 N2 C1 C2 -178.3(11) . .
Ag1 N2 C1 C2 -11.1(18) . .
C12 N3 C1 N2 -3.1(13) . .
C7 N3 C1 N2 176.0(12) . .
C12 N3 C1 C2 177.1(11) . .
C7 N3 C1 C2 -3.9(19) . .
C3 N4 C2 C6 -1(2) . .
Ag1 N4 C2 C6 -169.3(11) 3_675 .
C3 N4 C2 C1 179.0(13) . .
Ag1 N4 C2 C1 10.7(16) 3_675 .
N2 C1 C2 N4 -49.9(18) . .
N3 C1 C2 N4 129.9(12) . .
N2 C1 C2 C6 130.1(15) . .
N3 C1 C2 C6 -50.0(18) . .
C2 N4 C3 C4 2(3) . .
Ag1 N4 C3 C4 170.8(16) 3_675 .
N4 C3 C4 C5 -4(3) . .
C3 C4 C5 C6 5(3) . .
N4 C2 C6 C5 2(2) . .
C1 C2 C6 C5 -177.7(15) . .
C4 C5 C6 C2 -4(3) . .
C1 N3 C7 C11 114.6(15) . .
C12 N3 C7 C11 -66.6(19) . .
C1 N3 C7 C8 -63.3(18) . .
C12 N3 C7 C8 115.5(14) . .
C11 C7 C8 C9 -3(2) . .
N3 C7 C8 C9 174.9(12) . .
C10 N5 C9 C8 0(2) . .
Ag1 N5 C9 C8 -160.8(13) 2_645 .
C7 C8 C9 N5 3(2) . .
C9 N5 C10 C11 -3(2) . .
Ag1 N5 C10 C11 156.0(13) 2_645 .
N5 C10 C11 C7 3(3) . .
C8 C7 C11 C10 1(2) . .
N3 C7 C11 C10 -177.2(13) . .
N2 N1 C12 N3 -2.2(13) . .
N2 N1 C12 C13 179.8(12) . .
C1 N3 C12 N1 3.1(13) . .
C7 N3 C12 N1 -176.0(11) . .
C1 N3 C12 C13 -178.8(11) . .
C7 N3 C12 C13 2(2) . .
N1 C12 C13 C14 -87.5(18) . .
N3 C12 C13 C14 94.8(17) . .
N1 C12 C13 C17 94.0(17) . .
N3 C12 C13 C17 -83.7(17) . .
C17 C13 C14 C15 3(2) . .
C12 C13 C14 C15 -175.3(15) . .
C16 N6 C15 C14 -1(3) . .
Ag1 N6 C15 C14 -177.4(15) 2_545 .
C13 C14 C15 N6 -2(3) . .
C15 N6 C16 C17 2(2) . .
Ag1 N6 C16 C17 178.4(12) 2_545 .
N6 C16 C17 C13 -1(3) . .
C14 C13 C17 C16 -2(2) . .
C12 C13 C17 C16 176.6(13) . .
O3A Cr1 O4 Cr1 103(4) . 3_676
O1 Cr1 O4 Cr1 -116(3) . 3_676
O2 Cr1 O4 Cr1 42(7) . 3_676
O2A Cr1 O4 Cr1 -14(4) . 3_676
O4 Cr1 O4 Cr1 -0.001(1) 3_676 3_676
O3 Cr1 O4 Cr1 143(4) . 3_676
